data_4512072
loop_
_publ_author_name
'\/Oien, Sigurd'
'Wragg, David'
'Reinsch, Helge'
'Svelle, Stian'
'Bordiga, Silvia'
'Lamberti, Carlo'
'Lillerud, Karl Petter'

_publ_section_title
;
 Detailed Structure Analysis of Atomic Positions and Defects in Zirconium
 Metal--Organic Frameworks
;
_journal_issue 11
_journal_name_full 'Crystal Growth &amp; Design'
_journal_page_first 5370
_journal_paper_doi 10.1021/cg501386j
_journal_volume 14
_journal_year 2014
_chemical_formula_moiety 'n[(C34.94 H17.47 O32 Zr6), 29.74(O)]'
_chemical_formula_sum 'C34.94 H17.47 O61.74 Zr6'
_chemical_formula_weight 1972.51
_chemical_name_common UiO-66
_chemical_name_systematic
;
Zr(IV) terephthalate metal-organic framework
;
_space_group_crystal_system cubic
_space_group_IT_number 225
_space_group_name_Hall '-F 4 2 3'
_space_group_name_H-M_alt 'F m -3 m'
_symmetry_space_group_name_Hall '-F 4 2 3'
_symmetry_space_group_name_H-M 'F m -3 m'
_atom_sites_solution_hydrogens geom
_audit_creation_date 2014-04-30
_audit_creation_method
;
Olex2 1.2
(compiled 2014.03.20 svn.r2914 for OlexSys, GUI svn.r4816)
;
_cell_angle_alpha 90
_cell_angle_beta 90
_cell_angle_gamma 90
_cell_formula_units_Z 4
_cell_length_a 20.7465(2)
_cell_length_b 20.7465(2)
_cell_length_c 20.7465(2)
_cell_measurement_reflns_used 6384
_cell_measurement_temperature 100(2)
_cell_measurement_theta_max 33.645
_cell_measurement_theta_min 2.970
_cell_volume 8929.65(15)
_computing_cell_refinement 'APEX2 v2013.6--2 (Bruker AXS)'
_computing_data_collection 'APEX2 v2013.6--2 (Bruker AXS)'
_computing_data_reduction 'SAINT v8.34A (Bruker, 2013)'
_computing_molecular_graphics 'Diamond v3.2i (Brandenburg, 2012)'
_computing_publication_material 'Olex2 (Dolomanov et al., 2009)'
_computing_structure_refinement 'XL (Sheldrick, 2008)'
_computing_structure_solution 'APEX2 v2013.6--2 (Bruker AXS)'
_diffrn_ambient_temperature 100.0
_diffrn_detector 'CCD area detector'
_diffrn_detector_area_resol_mean 13.6986
_diffrn_detector_type 'Marmosaic 225'
_diffrn_measured_fraction_theta_full 0.987
_diffrn_measured_fraction_theta_max 0.989
_diffrn_measurement_device '\k-geometry diffractometer'
_diffrn_measurement_device_type 'MD2 microdiffractometer with MK3 mini-kappa'
_diffrn_measurement_method '\f scans'
_diffrn_radiation_collimation 'Rh-coated Si focusing mirrors'
_diffrn_radiation_monochromator 'Silicon 111'
_diffrn_radiation_probe x-ray
_diffrn_radiation_type synchrotron
_diffrn_radiation_wavelength 0.760
_diffrn_reflns_av_R_equivalents 0.0370
_diffrn_reflns_av_unetI/netI 0.0168
_diffrn_reflns_Laue_measured_fraction_full 0.987
_diffrn_reflns_Laue_measured_fraction_max 0.989
_diffrn_reflns_limit_h_max 29
_diffrn_reflns_limit_h_min -28
_diffrn_reflns_limit_k_max 22
_diffrn_reflns_limit_k_min -27
_diffrn_reflns_limit_l_max 27
_diffrn_reflns_limit_l_min -29
_diffrn_reflns_number 12999
_diffrn_reflns_point_group_measured_fraction_full 0.987
_diffrn_reflns_point_group_measured_fraction_max 0.989
_diffrn_reflns_theta_full 27.129
_diffrn_reflns_theta_max 32.828
_diffrn_reflns_theta_min 2.970
_diffrn_source synchrotron
_diffrn_source_type 'Wiggler, Station I911-3, MAX II, MAXLAB'
_exptl_absorpt_coefficient_mu 0.928
_exptl_absorpt_correction_T_max 0.7467
_exptl_absorpt_correction_T_min 0.6050
_exptl_absorpt_correction_type multi-scan
_exptl_absorpt_process_details
;
SADABS-2012/1 (Bruker,2012) was used for absorption correction.
wR2(int) was 0.0651 before and 0.0499 after correction.
The Ratio of minimum to maximum transmission is 0.8102.
The \l/2 correction factor is 0.0015.
;
_exptl_crystal_colour 'clear colourless'
_exptl_crystal_colour_lustre clear
_exptl_crystal_colour_primary colourless
_exptl_crystal_density_diffrn 1.443
_exptl_crystal_description octahedral
_exptl_crystal_F_000 3779
_exptl_crystal_size_max 0.01
_exptl_crystal_size_mid 0.01
_exptl_crystal_size_min 0.01
_refine_diff_density_max 0.395
_refine_diff_density_min -0.370
_refine_diff_density_rms 0.078
_refine_ls_extinction_method none
_refine_ls_goodness_of_fit_ref 1.113
_refine_ls_hydrogen_treatment constr
_refine_ls_matrix_type full
_refine_ls_number_parameters 53
_refine_ls_number_reflns 739
_refine_ls_number_restraints 0
_refine_ls_restrained_S_all 1.113
_refine_ls_R_factor_all 0.0244
_refine_ls_R_factor_gt 0.0233
_refine_ls_shift/su_max 0.000
_refine_ls_shift/su_mean 0.000
_refine_ls_structure_factor_coef Fsqd
_refine_ls_weighting_details 'w=1/[\s^2^(Fo^2^)+(0.0456P)^2^+20.2522P] where P=(Fo^2^+2Fc^2^)/3'
_refine_ls_weighting_scheme calc
_refine_ls_wR_factor_gt 0.0710
_refine_ls_wR_factor_ref 0.0714
_reflns_Friedel_coverage 0.000
_reflns_number_gt 701
_reflns_number_total 739
_reflns_threshold_expression 'I > 2\s(I)'
_cod_data_source_file cg501386j_si_001.cif
_cod_data_source_block 66cpub_a
_cod_depositor_comments 'Adding full bibliography for 4512072--4512074.cif.'
_cod_original_cell_volume 8929.7(3)
_cod_database_code 4512072
_shelx_space_group_comment
;
The symmetry employed for this shelxl refinement is uniquely defined
by the following loop, which should always be used as a source of
symmetry information in preference to the above space-group names.
They are only intended as comments.
;
_olex2_refinement_description
;
1. Fixed Uiso
 At 1.2 times of:
  All C(H) groups
2. Others
 Sof(O1A)=0.16667*(1-FVAR(2))
 Sof(O1B)=0.16667*FVAR(2)
 Sof(O2B)=0.5*(1-FVAR(3))
 Sof(C2)=Sof(C1)=0.25*FVAR(3)
 Sof(O2A)=Sof(C3)=Sof(H3)=0.5*FVAR(3)
3.a Aromatic/amide H refined with riding coordinates:
 C3(H3)
;

loop_
_space_group_symop_operation_xyz
'x, y, z'
'-x, -y, z'
'-x, y, -z'
'x, -y, -z'
'z, x, y'
'z, -x, -y'
'-z, -x, y'
'-z, x, -y'
'y, z, x'
'-y, z, -x'
'y, -z, -x'
'-y, -z, x'
'y, x, -z'
'-y, -x, -z'
'y, -x, z'
'-y, x, z'
'x, z, -y'
'-x, z, y'
'-x, -z, -y'
'x, -z, y'
'z, y, -x'
'z, -y, x'
'-z, y, x'
'-z, -y, -x'
'x, y+1/2, z+1/2'
'-x, -y+1/2, z+1/2'
'-x, y+1/2, -z+1/2'
'x, -y+1/2, -z+1/2'
'z, x+1/2, y+1/2'
'z, -x+1/2, -y+1/2'
'-z, -x+1/2, y+1/2'
'-z, x+1/2, -y+1/2'
'y, z+1/2, x+1/2'
'-y, z+1/2, -x+1/2'
'y, -z+1/2, -x+1/2'
'-y, -z+1/2, x+1/2'
'y, x+1/2, -z+1/2'
'-y, -x+1/2, -z+1/2'
'y, -x+1/2, z+1/2'
'-y, x+1/2, z+1/2'
'x, z+1/2, -y+1/2'
'-x, z+1/2, y+1/2'
'-x, -z+1/2, -y+1/2'
'x, -z+1/2, y+1/2'
'z, y+1/2, -x+1/2'
'z, -y+1/2, x+1/2'
'-z, y+1/2, x+1/2'
'-z, -y+1/2, -x+1/2'
'x+1/2, y, z+1/2'
'-x+1/2, -y, z+1/2'
'-x+1/2, y, -z+1/2'
'x+1/2, -y, -z+1/2'
'z+1/2, x, y+1/2'
'z+1/2, -x, -y+1/2'
'-z+1/2, -x, y+1/2'
'-z+1/2, x, -y+1/2'
'y+1/2, z, x+1/2'
'-y+1/2, z, -x+1/2'
'y+1/2, -z, -x+1/2'
'-y+1/2, -z, x+1/2'
'y+1/2, x, -z+1/2'
'-y+1/2, -x, -z+1/2'
'y+1/2, -x, z+1/2'
'-y+1/2, x, z+1/2'
'x+1/2, z, -y+1/2'
'-x+1/2, z, y+1/2'
'-x+1/2, -z, -y+1/2'
'x+1/2, -z, y+1/2'
'z+1/2, y, -x+1/2'
'z+1/2, -y, x+1/2'
'-z+1/2, y, x+1/2'
'-z+1/2, -y, -x+1/2'
'x+1/2, y+1/2, z'
'-x+1/2, -y+1/2, z'
'-x+1/2, y+1/2, -z'
'x+1/2, -y+1/2, -z'
'z+1/2, x+1/2, y'
'z+1/2, -x+1/2, -y'
'-z+1/2, -x+1/2, y'
'-z+1/2, x+1/2, -y'
'y+1/2, z+1/2, x'
'-y+1/2, z+1/2, -x'
'y+1/2, -z+1/2, -x'
'-y+1/2, -z+1/2, x'
'y+1/2, x+1/2, -z'
'-y+1/2, -x+1/2, -z'
'y+1/2, -x+1/2, z'
'-y+1/2, x+1/2, z'
'x+1/2, z+1/2, -y'
'-x+1/2, z+1/2, y'
'-x+1/2, -z+1/2, -y'
'x+1/2, -z+1/2, y'
'z+1/2, y+1/2, -x'
'z+1/2, -y+1/2, x'
'-z+1/2, y+1/2, x'
'-z+1/2, -y+1/2, -x'
'-x, -y, -z'
'x, y, -z'
'x, -y, z'
'-x, y, z'
'-z, -x, -y'
'-z, x, y'
'z, x, -y'
'z, -x, y'
'-y, -z, -x'
'y, -z, x'
'-y, z, x'
'y, z, -x'
'-y, -x, z'
'y, x, z'
'-y, x, -z'
'y, -x, -z'
'-x, -z, y'
'x, -z, -y'
'x, z, y'
'-x, z, -y'
'-z, -y, x'
'-z, y, -x'
'z, -y, -x'
'z, y, x'
'-x, -y+1/2, -z+1/2'
'x, y+1/2, -z+1/2'
'x, -y+1/2, z+1/2'
'-x, y+1/2, z+1/2'
'-z, -x+1/2, -y+1/2'
'-z, x+1/2, y+1/2'
'z, x+1/2, -y+1/2'
'z, -x+1/2, y+1/2'
'-y, -z+1/2, -x+1/2'
'y, -z+1/2, x+1/2'
'-y, z+1/2, x+1/2'
'y, z+1/2, -x+1/2'
'-y, -x+1/2, z+1/2'
'y, x+1/2, z+1/2'
'-y, x+1/2, -z+1/2'
'y, -x+1/2, -z+1/2'
'-x, -z+1/2, y+1/2'
'x, -z+1/2, -y+1/2'
'x, z+1/2, y+1/2'
'-x, z+1/2, -y+1/2'
'-z, -y+1/2, x+1/2'
'-z, y+1/2, -x+1/2'
'z, -y+1/2, -x+1/2'
'z, y+1/2, x+1/2'
'-x+1/2, -y, -z+1/2'
'x+1/2, y, -z+1/2'
'x+1/2, -y, z+1/2'
'-x+1/2, y, z+1/2'
'-z+1/2, -x, -y+1/2'
'-z+1/2, x, y+1/2'
'z+1/2, x, -y+1/2'
'z+1/2, -x, y+1/2'
'-y+1/2, -z, -x+1/2'
'y+1/2, -z, x+1/2'
'-y+1/2, z, x+1/2'
'y+1/2, z, -x+1/2'
'-y+1/2, -x, z+1/2'
'y+1/2, x, z+1/2'
'-y+1/2, x, -z+1/2'
'y+1/2, -x, -z+1/2'
'-x+1/2, -z, y+1/2'
'x+1/2, -z, -y+1/2'
'x+1/2, z, y+1/2'
'-x+1/2, z, -y+1/2'
'-z+1/2, -y, x+1/2'
'-z+1/2, y, -x+1/2'
'z+1/2, -y, -x+1/2'
'z+1/2, y, x+1/2'
'-x+1/2, -y+1/2, -z'
'x+1/2, y+1/2, -z'
'x+1/2, -y+1/2, z'
'-x+1/2, y+1/2, z'
'-z+1/2, -x+1/2, -y'
'-z+1/2, x+1/2, y'
'z+1/2, x+1/2, -y'
'z+1/2, -x+1/2, y'
'-y+1/2, -z+1/2, -x'
'y+1/2, -z+1/2, x'
'-y+1/2, z+1/2, x'
'y+1/2, z+1/2, -x'
'-y+1/2, -x+1/2, z'
'y+1/2, x+1/2, z'
'-y+1/2, x+1/2, -z'
'y+1/2, -x+1/2, -z'
'-x+1/2, -z+1/2, y'
'x+1/2, -z+1/2, -y'
'x+1/2, z+1/2, y'
'-x+1/2, z+1/2, -y'
'-z+1/2, -y+1/2, x'
'-z+1/2, y+1/2, -x'
'z+1/2, -y+1/2, -x'
'z+1/2, y+1/2, x'

loop_
_atom_site_label
_atom_site_type_symbol
_atom_site_fract_x
_atom_site_fract_y
_atom_site_fract_z
_atom_site_U_iso_or_equiv
_atom_site_adp_type
_atom_site_occupancy
_atom_site_site_symmetry_order
_atom_site_calc_flag
_atom_site_refinement_flags_posn
_atom_site_refinement_flags_adp
_atom_site_refinement_flags_occupancy
_atom_site_disorder_group
Zr1 Zr 0.0000 0.0000 0.11975(2) 0.00837(13) Uani 1 8 d S T P .
O1B O -0.0674(5) -0.0674(5) 0.0674(5) 0.015(2) Uani 0.54(4) 6 d S T P 2
O2A O 0.0940(2) 0.0000 0.17023(19) 0.0202(7) Uani 0.727(7) 2 d S T P 1
O3 O -0.1511(7) -0.1511(7) 0.1511(7) 0.26(2) Uani 0.56(4) 6 d S T P .
O4 O -0.2108(7) -0.2108(7) 0.2108(7) 0.78(4) Uani 1 6 d S T P .
O2B O 0.0825(8) 0.0000 0.1882(6) 0.035(3) Uani 0.273(7) 2 d S T P 2
C2 C 0.20279(12) 0.0000 0.20279(12) 0.0277(10) Uani 0.727(7) 4 d S T P 1
C3 C 0.26712(15) 0.0000 0.18534(15) 0.0541(14) Uani 0.727(7) 2 d S T P 1
H3 H 0.2789 0.0000 0.1411 0.065 Uiso 0.727(7) 2 calc RS T P 1
O1A O -0.0505(5) -0.0505(5) 0.0505(5) 0.006(2) Uani 0.46(4) 6 d S T P 1
C1 C 0.15179(11) 0.0000 0.15179(11) 0.0180(8) Uani 0.727(7) 4 d S T P 1
O6 O 0.396(3) 0.104(3) 0.104(3) 0.72(9) Uani 0.80(11) 6 d S T P .
O5 O 0.373(2) 0.0000 0.0000 1.16(13) Uani 1.8(3) 8 d S T P .

loop_
_atom_site_aniso_label
_atom_site_aniso_U_11
_atom_site_aniso_U_22
_atom_site_aniso_U_33
_atom_site_aniso_U_23
_atom_site_aniso_U_13
_atom_site_aniso_U_12
Zr1 0.01006(14) 0.01006(14) 0.00498(16) 0.000 0.000 0.000
O1B 0.015(2) 0.015(2) 0.015(2) 0.002(2) 0.002(2) -0.002(2)
O2A 0.0147(11) 0.0363(15) 0.0095(16) 0.000 -0.0052(11) 0.000
O3 0.26(2) 0.26(2) 0.26(2) 0.048(12) 0.048(12) -0.048(12)
O4 0.78(4) 0.78(4) 0.78(4) 0.28(3) 0.28(3) -0.28(3)
O2B 0.052(9) 0.023(4) 0.029(7) 0.000 -0.030(5) 0.000
C2 0.0143(11) 0.054(3) 0.0143(11) 0.000 -0.0109(13) 0.000
C3 0.0162(14) 0.131(4) 0.0151(14) 0.000 -0.0078(11) 0.000
O1A 0.006(2) 0.006(2) 0.006(2) 0.000(2) 0.000(2) 0.000(2)
C1 0.0120(10) 0.0300(19) 0.0120(10) 0.000 -0.0080(11) 0.000
O6 0.72(9) 0.72(9) 0.72(9) 0.39(9) -0.39(9) -0.39(9)
O5 0.58(9) 1.45(17) 1.45(17) 0.000 0.000 0.000

loop_
_atom_type_symbol
_atom_type_description
_atom_type_scat_dispersion_real
_atom_type_scat_dispersion_imag
_atom_type_scat_source
C C 0.0040 0.0020 'International Tables Vol C Tables 4.2.6.8 and 6.1.1.4'
H H 0.0000 0.0000 'International Tables Vol C Tables 4.2.6.8 and 6.1.1.4'
O O 0.0140 0.0070 'International Tables Vol C Tables 4.2.6.8 and 6.1.1.4'
Zr Zr -1.9670 0.6570 'International Tables Vol C Tables 4.2.6.8 and 6.1.1.4'

loop_
_geom_angle_atom_site_label_1
_geom_angle_atom_site_label_2
_geom_angle_atom_site_label_3
_geom_angle
_geom_angle_site_symmetry_1
_geom_angle_site_symmetry_3
O2A Zr1 O2A 123.50(17) 110 109
O2A Zr1 O2A 123.50(17) 2 .
O2A Zr1 O2A 77.05(7) 109 .
O2A Zr1 O2A 77.05(7) 109 2
O2A Zr1 O2A 77.05(7) 110 .
O2A Zr1 O2A 77.05(7) 110 2
O2B Zr1 O2B 65.9(4) . 109
O2B Zr1 O2B 65.9(4) 110 2
O2B Zr1 O2B 100.6(8) 110 109
O2B Zr1 O2B 100.6(8) . 2
O2B Zr1 O2B 65.9(4) . 110
O2B Zr1 O2B 65.9(4) 109 2
O1A Zr1 O2A 83.3(4) . 2
O1A Zr1 O2A 83.3(4) 100 109
O1A Zr1 O2A 83.3(4) 2 110
O1A Zr1 O2A 140.95(9) 100 110
O1A Zr1 O2A 83.3(4) 2 .
O1A Zr1 O2A 140.95(9) 100 2
O1A Zr1 O2A 140.95(9) . 110
O1A Zr1 O2A 140.95(9) 2 109
O1A Zr1 O2A 83.3(4) . 109
O1A Zr1 O2A 140.95(9) 99 109
O1A Zr1 O2A 83.3(4) 99 2
O1A Zr1 O2A 83.3(4) 99 110
O1A Zr1 O2A 140.95(9) 2 2
O1A Zr1 O2A 83.3(4) 100 .
O1A Zr1 O2A 140.95(9) 99 .
O1A Zr1 O2A 140.95(9) . .
O1A Zr1 O1A 61.0(6) 100 .
O1A Zr1 O1A 61.0(6) 99 2
O1A Zr1 O1A 91.7(10) 100 99
O1A Zr1 O1A 61.0(6) 99 .
O1A Zr1 O1A 91.7(10) 2 .
O1A Zr1 O1A 61.0(6) 100 2
Zr1 O1B Zr1 102.3(5) . 101
Zr1 O1B Zr1 102.3(5) . 105
Zr1 O1B Zr1 102.3(5) 105 101
C1 O2A Zr1 134.1(3) . .
C3 C2 C3 120.3(3) . 22
C3 C2 C1 119.82(17) . .
C3 C2 C1 119.83(17) 22 .
C2 C3 C3 119.83(17) . 166
C2 C3 H3 120.1 . .
C3 C3 H3 120.1 166 .
Zr1 O1A Zr1 116.7(3) 105 101
Zr1 O1A Zr1 116.7(3) . 101
Zr1 O1A Zr1 116.7(3) . 105
O2A C1 O2A 125.4(5) . 22
O2A C1 C2 117.3(2) 22 .
O2A C1 C2 117.3(2) . .

loop_
_geom_bond_atom_site_label_1
_geom_bond_atom_site_label_2
_geom_bond_distance
_geom_bond_site_symmetry_2
Zr1 O2A 2.213(5) 110
Zr1 O2A 2.213(5) 2
Zr1 O2A 2.213(5) 109
Zr1 O2A 2.213(5) .
Zr1 O2B 2.225(15) .
Zr1 O2B 2.225(15) 109
Zr1 O2B 2.225(15) 110
Zr1 O2B 2.225(15) 2
Zr1 O1A 2.064(3) 100
Zr1 O1A 2.064(3) .
Zr1 O1A 2.064(3) 99
Zr1 O1A 2.064(3) 2
O1B Zr1 2.256(8) 101
O1B Zr1 2.256(8) 105
O2A C1 1.259(4) .
C2 C3 1.383(4) 22
C2 C3 1.383(4) .
C2 C1 1.496(5) .
C3 C3 1.395(6) 166
C3 H3 0.9500 .
O1A Zr1 2.064(3) 105
O1A Zr1 2.064(3) 101
C1 O2A 1.260(4) 22

loop_
_geom_torsion_atom_site_label_1
_geom_torsion_atom_site_label_2
_geom_torsion_atom_site_label_3
_geom_torsion_atom_site_label_4
_geom_torsion
_geom_torsion_site_symmetry_1
_geom_torsion_site_symmetry_4
Zr1 O2A C1 O2A 0.000(0) . 22
Zr1 O2A C1 C2 180.000(0) . .
C3 C2 C3 C3 0.000(0) 22 166
C3 C2 C1 O2A 0.000(0) 22 .
C3 C2 C1 O2A 0.000(0) . 22
C3 C2 C1 O2A 180.000(0) 22 22
C3 C2 C1 O2A 180.000(0) . .
C1 C2 C3 C3 180.000(0) . 166
